data_7715636
loop_
_publ_author_name
'Ikeshita, Masahiro'
'Ma, Shing Cho'
'Muller, Gilles'
'Naota, Takeshi'

_publ_section_title
;
 Linker-dependent control of the chiroptical properties of
 polymethylene-vaulted
 <i>trans</i>-bis[(&#x3b2;-iminomethyl)naphthoxy]platinum(II) complexes.
;
_journal_issue 18
_journal_name_full 'Dalton transactions (Cambridge, England : 2003)'
_journal_page_first 7775
_journal_page_last 7787
_journal_paper_doi 10.1039/d4dt00273c
_journal_volume 53
_journal_year 2024
_chemical_absolute_configuration 'CHOOSE rm ad rmad syn or unk'
_chemical_formula_moiety 'C38 H46 N2 O2 Pt'
_chemical_formula_sum 'C38 H46 N2 O2 Pt'
_chemical_formula_weight 757.88
_space_group_crystal_system orthorhombic
_space_group_IT_number 19
_space_group_name_Hall 'P 2ac 2ab'
_space_group_name_H-M_alt 'P 21 21 21'
_atom_sites_solution_hydrogens geom
_atom_sites_solution_primary direct
_atom_sites_solution_secondary difmap
_audit_update_record
;
2020-09-26 deposited with the CCDC.	2024-04-03 downloaded from the CCDC.
;
_cell_angle_alpha 90.0000
_cell_angle_beta 90.0000
_cell_angle_gamma 90.0000
_cell_formula_units_Z 4
_cell_length_a 30.3209(7)
_cell_length_b 9.4282(3)
_cell_length_c 11.2103(3)
_cell_measurement_reflns_used 31295
_cell_measurement_temperature 113
_cell_measurement_theta_max 29.45
_cell_measurement_theta_min 1.98
_cell_volume 3204.71(15)
_computing_cell_refinement 'CrysAlisPro 1.171.38.41 (Rigaku OD, 2015)'
_computing_data_collection 'CrysAlisPro 1.171.38.41 (Rigaku OD, 2015)'
_computing_data_reduction 'CrysAlisPro 1.171.38.41 (Rigaku OD, 2015)'
_computing_molecular_graphics 'CrystalStructure 4.2.4'
_computing_publication_material 'CrystalStructure 4.2.4 (Rigaku, 2016)'
_computing_structure_refinement 'SHELXL Version 2016/4 (Sheldrick, 2008)'
_computing_structure_solution 'SHELXT Version 2014/5 (Sheldrick, 2014)'
_diffrn_ambient_temperature 113
_diffrn_detector_area_resol_mean 5.811
_diffrn_measured_fraction_theta_full 0.999
_diffrn_measured_fraction_theta_max 0.999
_diffrn_measurement_device_type 'Rigaku XtaLAB P200'
_diffrn_measurement_method \w
_diffrn_radiation_type 'Mo K\a'
_diffrn_radiation_wavelength 0.71075
_diffrn_reflns_av_R_equivalents 0.0632
_diffrn_reflns_Laue_measured_fraction_full 0.999
_diffrn_reflns_Laue_measured_fraction_max 0.999
_diffrn_reflns_limit_h_max 39
_diffrn_reflns_limit_h_min -39
_diffrn_reflns_limit_k_max 12
_diffrn_reflns_limit_k_min -12
_diffrn_reflns_limit_l_max 14
_diffrn_reflns_limit_l_min -14
_diffrn_reflns_number 60703
_diffrn_reflns_point_group_measured_fraction_full 0.999
_diffrn_reflns_point_group_measured_fraction_max 0.999
_diffrn_reflns_theta_full 25.242
_diffrn_reflns_theta_max 27.498
_diffrn_reflns_theta_min 2.544
_diffrn_standards_number 0
_exptl_absorpt_coefficient_mu 4.397
_exptl_absorpt_correction_T_max 0.415
_exptl_absorpt_correction_T_min 0.244
_exptl_absorpt_correction_type multi-scan
_exptl_absorpt_process_details
;
CrysAlisPro 1.171.38.41 (Rigaku Oxford Diffraction, 2015)
Empirical absorption correction using spherical harmonics,
 implemented in SCALE3 ABSPACK scaling algorithm.
;
_exptl_crystal_colour red
_exptl_crystal_density_diffrn 1.571
_exptl_crystal_density_method 'not measured'
_exptl_crystal_description block
_exptl_crystal_F_000 1528.00
_exptl_crystal_size_max 0.200
_exptl_crystal_size_mid 0.200
_exptl_crystal_size_min 0.200
_refine_diff_density_max 2.18
_refine_diff_density_min -0.79
_refine_ls_abs_structure_details
;
 Flack x determined using 2748 quotients [(I+)-(I-)]/[(I+)+(I-)]
 (Parsons, Flack and Wagner, Acta Cryst. B69 (2013) 249-259).
;
_refine_ls_abs_structure_Flack -0.025(4)
_refine_ls_extinction_method none
_refine_ls_goodness_of_fit_ref 1.018
_refine_ls_hydrogen_treatment constr
_refine_ls_number_parameters 388
_refine_ls_number_reflns 7362
_refine_ls_number_restraints 0
_refine_ls_R_factor_all 0.0406
_refine_ls_R_factor_gt 0.0341
_refine_ls_shift/su_max 0.001
_refine_ls_structure_factor_coef Fsqd
_refine_ls_weighting_details 'w = 1/[\s^2^(Fo^2^)+(0.0457P)^2^+13.8925P] where P=(Fo^2^+2Fc^2^)/3'
_refine_ls_weighting_scheme calc
_refine_ls_wR_factor_gt 0.0876
_refine_ls_wR_factor_ref 0.0906
_reflns_Friedel_coverage 0.774
_reflns_Friedel_fraction_full 1.000
_reflns_Friedel_fraction_max 0.999
_reflns_number_gt 6775
_reflns_number_total 7362
_reflns_threshold_expression F^2^>2.0\s(F^2^)
_cod_data_source_file d4dt00273c2.cif
_cod_data_source_block xcalibur_CCDC8
_cod_depositor_comments 'Adding full bibliography for 7715625--7715636.cif.'
_cod_database_code 7715636

loop_
_space_group_symop_id
_space_group_symop_operation_xyz
1 +X,+Y,+Z
2 1/2-X,-Y,1/2+Z
3 1/2+X,1/2-Y,-Z
4 -X,1/2+Y,1/2-Z

loop_
_atom_site_label
_atom_site_type_symbol
_atom_site_fract_x
_atom_site_fract_y
_atom_site_fract_z
_atom_site_U_iso_or_equiv
_atom_site_adp_type
_atom_site_occupancy
_atom_site_site_symmetry_order
_atom_site_calc_flag
_atom_site_refinement_flags_posn
_atom_site_refinement_flags_adp
_atom_site_refinement_flags_occupancy
_atom_site_disorder_assembly
_atom_site_disorder_group
PT1 Pt 0.45514(2) 0.31150(4) 0.42764(3) 0.01985(9) Uani 1 1 d . . . . .
O1 O 0.3920(2) 0.3306(7) 0.3939(6) 0.0331(16) Uani 1 1 d . . . . .
O2 O 0.51806(19) 0.2981(9) 0.4663(5) 0.0319(15) Uani 1 1 d . . . . .
N4 N 0.4369(2) 0.1874(8) 0.5662(6) 0.0228(13) Uani 1 1 d . . . . .
N8 N 0.4723(2) 0.4366(9) 0.2889(6) 0.0222(15) Uani 1 1 d . . . . .
C5 C 0.5315(3) 0.1214(10) 0.7602(7) 0.0240(19) Uani 1 1 d . . . . .
H5 H 0.515519 0.062818 0.813883 0.029 Uiso 1 1 calc R U . . .
C6 C 0.4442(3) 0.5027(9) 0.2242(8) 0.0234(18) Uani 1 1 d . . . . .
H6 H 0.456242 0.561912 0.163811 0.028 Uiso 1 1 calc R U . . .
C7 C 0.5347(3) 0.2559(9) 0.5742(8) 0.0241(17) Uani 1 1 d . . . . .
C9 C 0.4639(3) 0.1414(10) 0.6458(8) 0.0251(19) Uani 1 1 d . . . . .
H9 H 0.451803 0.078880 0.703616 0.030 Uiso 1 1 calc R U . . .
C10 C 0.3949(3) 0.2031(10) -0.0656(9) 0.0303(18) Uani 1 1 d . . . . .
H10A H 0.402699 0.118814 -0.113862 0.036 Uiso 1 1 calc R U . . .
H10B H 0.387701 0.169985 0.015852 0.036 Uiso 1 1 calc R U . . .
C11 C 0.5102(3) 0.1728(11) 0.6583(7) 0.0239(18) Uani 1 1 d . . . . .
C12 C 0.5332(3) 0.3332(10) 0.1663(8) 0.027(2) Uani 1 1 d . . . . .
H12A H 0.526890 0.240503 0.204104 0.033 Uiso 1 1 calc R U . . .
H12B H 0.565500 0.338970 0.153521 0.033 Uiso 1 1 calc R U . . .
C13 C 0.5757(3) 0.1532(10) 0.7861(8) 0.0251(19) Uani 1 1 d . . . . .
C14 C 0.4690(3) 0.2492(11) 0.0332(8) 0.030(2) Uani 1 1 d . . . . .
H14A H 0.454483 0.245536 0.112291 0.037 Uiso 1 1 calc R U . . .
H14B H 0.477801 0.151295 0.012140 0.037 Uiso 1 1 calc R U . . .
C15 C 0.5780(3) 0.2901(10) 0.6011(7) 0.0247(19) Uani 1 1 d . . . . .
H15 H 0.594043 0.348280 0.547103 0.030 Uiso 1 1 calc R U . . .
C16 C 0.4352(3) 0.3012(12) -0.0589(8) 0.0310(19) Uani 1 1 d . . . . .
H16A H 0.425386 0.398018 -0.037362 0.037 Uiso 1 1 calc R U . . .
H16B H 0.449355 0.305985 -0.138378 0.037 Uiso 1 1 calc R U . . .
C17 C 0.3901(2) 0.1404(10) 0.5768(9) 0.0257(18) Uani 1 1 d . . . . .
H17A H 0.370359 0.223317 0.567932 0.031 Uiso 1 1 calc R U . . .
H17B H 0.385162 0.099135 0.656932 0.031 Uiso 1 1 calc R U . . .
C18 C 0.3728(3) 0.4153(10) 0.3142(8) 0.0239(18) Uani 1 1 d . . . . .
C19 C 0.5194(3) 0.4517(11) 0.2521(8) 0.024(2) Uani 1 1 d . . . . .
H19A H 0.538431 0.449037 0.323812 0.029 Uiso 1 1 calc R U . . .
H19B H 0.523596 0.544750 0.212807 0.029 Uiso 1 1 calc R U . . .
C20 C 0.5974(3) 0.1009(11) 0.8900(8) 0.030(2) Uani 1 1 d . . . . .
H20 H 0.581820 0.042066 0.944379 0.036 Uiso 1 1 calc R U . . .
C21 C 0.3153(3) 0.1687(12) -0.1365(8) 0.032(2) Uani 1 1 d . . . . .
H21A H 0.322104 0.105211 -0.204449 0.039 Uiso 1 1 calc R U . . .
H21B H 0.288760 0.224109 -0.157778 0.039 Uiso 1 1 calc R U . . .
C22 C 0.5994(3) 0.2418(10) 0.7055(8) 0.0252(18) Uani 1 1 d . . . . .
C23 C 0.3968(3) 0.4991(10) 0.2310(8) 0.0235(18) Uani 1 1 d . . . . .
C24 C 0.3048(3) 0.0772(12) -0.0269(9) 0.032(2) Uani 1 1 d . . . . .
H24A H 0.279954 0.013215 -0.046814 0.039 Uiso 1 1 calc R U . . .
H24B H 0.330716 0.017199 -0.008660 0.039 Uiso 1 1 calc R U . . .
C25 C 0.3543(3) 0.2720(11) -0.1192(9) 0.033(2) Uani 1 1 d . . . . .
H25A H 0.362182 0.313329 -0.197528 0.040 Uiso 1 1 calc R U . . .
H25B H 0.344694 0.350550 -0.066680 0.040 Uiso 1 1 calc R U . . .
C26 C 0.2928(3) 0.1612(11) 0.0837(10) 0.035(2) Uani 1 1 d . . . . .
H26A H 0.265657 0.216263 0.067240 0.043 Uiso 1 1 calc R U . . .
H26B H 0.316737 0.229620 0.100610 0.043 Uiso 1 1 calc R U . . .
C27 C 0.3254(3) -0.0116(12) 0.2359(9) 0.035(2) Uani 1 1 d . . . . .
H27A H 0.350679 0.054698 0.240756 0.042 Uiso 1 1 calc R U . . .
H27B H 0.332680 -0.084325 0.175381 0.042 Uiso 1 1 calc R U . . .
C28 C 0.2600(3) 0.6730(12) 0.0592(10) 0.039(2) Uani 1 1 d . . . . .
H28 H 0.244831 0.728248 0.001292 0.047 Uiso 1 1 calc R U . . .
C29 C 0.3039(3) 0.5079(10) 0.2293(8) 0.0248(19) Uani 1 1 d . . . . .
C30 C 0.3046(3) 0.6692(12) 0.0583(9) 0.038(2) Uani 1 1 d . . . . .
H30 H 0.320343 0.721419 -0.000244 0.045 Uiso 1 1 calc R U . . .
C31 C 0.3280(3) 0.5879(10) 0.1439(8) 0.028(2) Uani 1 1 d . . . . .
C32 C 0.3267(3) 0.4232(11) 0.3130(8) 0.027(2) Uani 1 1 d . . . . .
H32 H 0.310348 0.370333 0.369946 0.033 Uiso 1 1 calc R U . . .
C33 C 0.2852(3) 0.0699(14) 0.1944(9) 0.036(2) Uani 1 1 d . . . . .
H33A H 0.275088 0.131874 0.260259 0.043 Uiso 1 1 calc R U . . .
H33B H 0.261254 0.001459 0.177306 0.043 Uiso 1 1 calc R U . . .
C34 C 0.6440(3) 0.2782(10) 0.7325(8) 0.030(2) Uani 1 1 d . . . . .
H34 H 0.660236 0.339044 0.681178 0.036 Uiso 1 1 calc R U . . .
C35 C 0.6402(3) 0.1344(11) 0.9118(9) 0.033(2) Uani 1 1 d . . . . .
H35 H 0.654561 0.096978 0.980191 0.039 Uiso 1 1 calc R U . . .
C36 C 0.3742(3) 0.5823(11) 0.1483(8) 0.028(2) Uani 1 1 d . . . . .
H36 H 0.390666 0.637195 0.092905 0.034 Uiso 1 1 calc R U . . .
C37 C 0.2568(3) 0.5157(11) 0.2272(10) 0.034(2) Uani 1 1 d . . . . .
H37 H 0.239862 0.464322 0.283963 0.041 Uiso 1 1 calc R U . . .
C38 C 0.6632(3) 0.2239(11) 0.8342(9) 0.031(2) Uani 1 1 d . . . . .
H38 H 0.692887 0.247856 0.851998 0.037 Uiso 1 1 calc R U . . .
C39 C 0.3198(3) -0.0853(12) 0.3581(9) 0.031(2) Uani 1 1 d . . . . .
H39A H 0.289209 -0.120437 0.365679 0.037 Uiso 1 1 calc R U . . .
H39B H 0.339879 -0.168063 0.362223 0.037 Uiso 1 1 calc R U . . .
C40 C 0.3790(3) 0.0303(10) 0.4817(8) 0.0232(18) Uani 1 1 d . . . . .
H40A H 0.391282 -0.062575 0.506106 0.028 Uiso 1 1 calc R U . . .
H40B H 0.393324 0.057902 0.405771 0.028 Uiso 1 1 calc R U . . .
C41 C 0.2361(3) 0.5980(11) 0.1428(10) 0.036(2) Uani 1 1 d . . . . .
H41 H 0.204802 0.603330 0.142027 0.044 Uiso 1 1 calc R U . . .
C42 C 0.3299(3) 0.0148(11) 0.4612(8) 0.027(2) Uani 1 1 d . . . . .
H42A H 0.317065 0.109151 0.443972 0.032 Uiso 1 1 calc R U . . .
H42B H 0.315891 -0.021895 0.534756 0.032 Uiso 1 1 calc R U . . .
C43 C 0.5099(3) 0.3385(11) 0.0436(8) 0.034(2) Uani 1 1 d . . . . .
H43A H 0.502038 0.438293 0.026185 0.040 Uiso 1 1 calc R U . . .
H43B H 0.531147 0.307464 -0.018300 0.040 Uiso 1 1 calc R U . . .

loop_
_atom_site_aniso_label
_atom_site_aniso_U_11
_atom_site_aniso_U_22
_atom_site_aniso_U_33
_atom_site_aniso_U_23
_atom_site_aniso_U_13
_atom_site_aniso_U_12
PT1 0.01819(13) 0.02464(15) 0.01670(13) -0.00040(14) 0.00189(13) 0.00043(14)
O1 0.040(4) 0.026(4) 0.033(4) 0.008(3) 0.015(3) -0.009(3)
O2 0.023(3) 0.044(4) 0.028(3) 0.002(3) 0.016(2) -0.003(3)
N4 0.021(3) 0.030(3) 0.018(3) 0.005(4) 0.005(3) -0.001(3)
N8 0.022(3) 0.027(4) 0.018(3) -0.004(3) 0.000(3) 0.000(3)
C5 0.026(4) 0.032(5) 0.015(4) 0.003(3) 0.001(3) 0.000(4)
C6 0.029(5) 0.020(4) 0.022(4) 0.000(4) 0.002(3) -0.002(3)
C7 0.025(4) 0.031(4) 0.017(4) 0.003(4) 0.001(4) -0.001(3)
C9 0.027(5) 0.031(5) 0.017(4) -0.001(3) 0.007(3) -0.003(3)
C10 0.033(4) 0.028(5) 0.029(4) -0.003(5) 0.001(4) -0.003(4)
C11 0.022(4) 0.032(5) 0.018(4) 0.004(4) 0.004(3) 0.002(4)
C12 0.024(4) 0.028(5) 0.030(4) -0.002(4) 0.003(3) 0.000(4)
C13 0.026(4) 0.031(5) 0.019(4) 0.001(4) 0.001(3) 0.003(4)
C14 0.029(5) 0.036(5) 0.027(5) 0.005(4) 0.005(4) -0.005(4)
C15 0.024(4) 0.026(5) 0.025(4) 0.003(3) 0.004(3) -0.001(4)
C16 0.032(4) 0.036(5) 0.025(4) 0.002(5) 0.003(4) -0.002(4)
C17 0.016(3) 0.041(5) 0.020(4) 0.002(4) 0.007(4) 0.000(3)
C18 0.023(4) 0.025(5) 0.024(4) -0.004(4) -0.004(3) 0.004(4)
C19 0.022(4) 0.025(5) 0.026(5) 0.004(4) -0.004(3) 0.001(4)
C20 0.033(5) 0.035(6) 0.024(5) 0.004(4) 0.001(4) 0.001(4)
C21 0.033(5) 0.037(6) 0.026(5) 0.000(5) 0.003(4) -0.001(5)
C22 0.029(4) 0.029(5) 0.017(4) -0.002(4) 0.002(4) 0.008(4)
C23 0.024(4) 0.027(5) 0.019(4) -0.001(4) 0.001(3) 0.001(4)
C24 0.027(5) 0.038(6) 0.032(5) 0.000(4) 0.000(4) -0.001(4)
C25 0.033(5) 0.043(6) 0.023(4) -0.004(4) 0.002(4) -0.002(4)
C26 0.031(4) 0.043(6) 0.033(5) -0.001(5) 0.005(4) 0.001(4)
C27 0.029(5) 0.049(7) 0.026(5) -0.007(5) 0.006(4) 0.001(4)
C28 0.037(5) 0.039(6) 0.041(6) 0.003(6) -0.013(4) 0.007(5)
C29 0.024(4) 0.024(5) 0.027(5) -0.009(4) -0.003(4) 0.003(4)
C30 0.037(5) 0.041(6) 0.035(5) 0.007(5) -0.008(4) 0.002(5)
C31 0.028(4) 0.030(5) 0.025(5) -0.004(4) -0.007(4) 0.003(4)
C32 0.022(4) 0.029(5) 0.031(5) 0.000(4) 0.000(4) -0.001(4)
C33 0.025(5) 0.056(7) 0.027(5) -0.009(5) 0.000(4) -0.003(5)
C34 0.032(5) 0.032(6) 0.027(5) -0.005(4) -0.004(4) 0.004(4)
C35 0.034(5) 0.037(5) 0.027(5) 0.000(4) -0.007(4) 0.008(4)
C36 0.032(5) 0.030(5) 0.023(4) 0.001(4) 0.002(4) 0.004(4)
C37 0.026(5) 0.036(6) 0.040(6) -0.003(5) -0.002(4) 0.001(4)
C38 0.024(4) 0.038(6) 0.031(5) -0.005(4) -0.007(4) 0.002(4)
C39 0.023(4) 0.041(6) 0.030(5) 0.004(5) -0.002(4) -0.003(4)
C40 0.017(4) 0.026(5) 0.026(4) 0.002(4) 0.003(3) -0.003(3)
C41 0.030(5) 0.036(6) 0.044(6) -0.008(5) -0.010(4) 0.008(4)
C42 0.018(4) 0.039(6) 0.023(4) 0.005(4) 0.004(3) -0.002(4)
C43 0.039(5) 0.037(6) 0.025(5) -0.013(4) 0.004(4) 0.000(4)

loop_
_atom_type_symbol
_atom_type_description
_atom_type_scat_dispersion_real
_atom_type_scat_dispersion_imag
_atom_type_scat_source
C C 0.0033 0.0016
;
International Tables for Crystallography
(Vol. C, Tables 4.2.6.8 and 6.1.1.4)
;
H H 0.0000 0.0000
;
International Tables for Crystallography
(Vol. C, Table 6.1.1.4)
;
N N 0.0061 0.0033
;
International Tables for Crystallography
(Vol. C, Tables 4.2.6.8 and 6.1.1.4)
;
O O 0.0106 0.0060
;
International Tables for Crystallography
(Vol. C, Tables 4.2.6.8 and 6.1.1.4)
;
Pt Pt -1.7033 8.3905
;
International Tables for Crystallography
(Vol. C, Tables 4.2.6.8 and 6.1.1.4)
;

loop_
_geom_angle_atom_site_label_1
_geom_angle_atom_site_label_2
_geom_angle_atom_site_label_3
_geom_angle
_geom_angle_site_symmetry_1
_geom_angle_site_symmetry_3
_geom_angle_publ_flag
O1 PT1 O2 177.7(3) . . ?
O1 PT1 N8 92.9(3) . . ?
O2 PT1 N8 87.5(3) . . ?
O1 PT1 N4 86.3(3) . . ?
O2 PT1 N4 93.4(3) . . ?
N8 PT1 N4 179.1(3) . . ?
C18 O1 PT1 127.8(5) . . ?
C7 O2 PT1 124.9(5) . . ?
C9 N4 C17 116.7(7) . . ?
C9 N4 PT1 123.7(6) . . ?
C17 N4 PT1 119.5(5) . . ?
C6 N8 C19 115.7(7) . . ?
C6 N8 PT1 123.2(6) . . ?
C19 N8 PT1 121.0(5) . . ?
C11 C5 C13 122.4(8) . . ?
C11 C5 H5 118.8 . . ?
C13 C5 H5 118.8 . . ?
N8 C6 C23 128.5(8) . . ?
N8 C6 H6 115.7 . . ?
C23 C6 H6 115.7 . . ?
O2 C7 C15 118.3(8) . . ?
O2 C7 C11 123.3(7) . . ?
C15 C7 C11 118.4(8) . . ?
N4 C9 C11 128.1(8) . . ?
N4 C9 H9 115.9 . . ?
C11 C9 H9 115.9 . . ?
C25 C10 C16 114.1(8) . . ?
C25 C10 H10A 108.7 . . ?
C16 C10 H10A 108.7 . . ?
C25 C10 H10B 108.7 . . ?
C16 C10 H10B 108.7 . . ?
H10A C10 H10B 107.6 . . ?
C5 C11 C9 117.3(8) . . ?
C5 C11 C7 119.2(8) . . ?
C9 C11 C7 123.6(8) . . ?
C19 C12 C43 114.1(8) . . ?
C19 C12 H12A 108.7 . . ?
C43 C12 H12A 108.7 . . ?
C19 C12 H12B 108.7 . . ?
C43 C12 H12B 108.7 . . ?
H12A C12 H12B 107.6 . . ?
C5 C13 C22 118.4(8) . . ?
C5 C13 C20 122.3(8) . . ?
C22 C13 C20 119.3(8) . . ?
C43 C14 C16 115.1(8) . . ?
C43 C14 H14A 108.5 . . ?
C16 C14 H14A 108.5 . . ?
C43 C14 H14B 108.5 . . ?
C16 C14 H14B 108.5 . . ?
H14A C14 H14B 107.5 . . ?
C7 C15 C22 122.6(8) . . ?
C7 C15 H15 118.7 . . ?
C22 C15 H15 118.7 . . ?
C10 C16 C14 111.9(8) . . ?
C10 C16 H16A 109.2 . . ?
C14 C16 H16A 109.2 . . ?
C10 C16 H16B 109.2 . . ?
C14 C16 H16B 109.2 . . ?
H16A C16 H16B 107.9 . . ?
N4 C17 C40 110.9(7) . . ?
N4 C17 H17A 109.5 . . ?
C40 C17 H17A 109.5 . . ?
N4 C17 H17B 109.5 . . ?
C40 C17 H17B 109.5 . . ?
H17A C17 H17B 108.1 . . ?
O1 C18 C32 118.4(8) . . ?
O1 C18 C23 123.2(8) . . ?
C32 C18 C23 118.4(8) . . ?
N8 C19 C12 111.4(7) . . ?
N8 C19 H19A 109.3 . . ?
C12 C19 H19A 109.3 . . ?
N8 C19 H19B 109.3 . . ?
C12 C19 H19B 109.3 . . ?
H19A C19 H19B 108.0 . . ?
C35 C20 C13 120.5(9) . . ?
C35 C20 H20 119.8 . . ?
C13 C20 H20 119.8 . . ?
C25 C21 C24 114.5(8) . . ?
C25 C21 H21A 108.6 . . ?
C24 C21 H21A 108.6 . . ?
C25 C21 H21B 108.6 . . ?
C24 C21 H21B 108.6 . . ?
H21A C21 H21B 107.6 . . ?
C15 C22 C13 119.0(8) . . ?
C15 C22 C34 122.1(8) . . ?
C13 C22 C34 118.9(8) . . ?
C36 C23 C18 119.8(8) . . ?
C36 C23 C6 116.2(8) . . ?
C18 C23 C6 124.0(8) . . ?
C26 C24 C21 114.3(9) . . ?
C26 C24 H24A 108.7 . . ?
C21 C24 H24A 108.7 . . ?
C26 C24 H24B 108.7 . . ?
C21 C24 H24B 108.7 . . ?
H24A C24 H24B 107.6 . . ?
C10 C25 C21 113.6(9) . . ?
C10 C25 H25A 108.8 . . ?
C21 C25 H25A 108.8 . . ?
C10 C25 H25B 108.8 . . ?
C21 C25 H25B 108.8 . . ?
H25A C25 H25B 107.7 . . ?
C24 C26 C33 114.0(9) . . ?
C24 C26 H26A 108.8 . . ?
C33 C26 H26A 108.8 . . ?
C24 C26 H26B 108.8 . . ?
C33 C26 H26B 108.8 . . ?
H26A C26 H26B 107.7 . . ?
C33 C27 C39 114.4(8) . . ?
C33 C27 H27A 108.7 . . ?
C39 C27 H27A 108.7 . . ?
C33 C27 H27B 108.7 . . ?
C39 C27 H27B 108.7 . . ?
H27A C27 H27B 107.6 . . ?
C30 C28 C41 121.0(10) . . ?
C30 C28 H28 119.5 . . ?
C41 C28 H28 119.5 . . ?
C32 C29 C31 119.7(8) . . ?
C32 C29 C37 121.9(9) . . ?
C31 C29 C37 118.4(9) . . ?
C28 C30 C31 120.7(10) . . ?
C28 C30 H30 119.7 . . ?
C31 C30 H30 119.7 . . ?
C36 C31 C30 123.0(9) . . ?
C36 C31 C29 118.0(8) . . ?
C30 C31 C29 119.0(9) . . ?
C18 C32 C29 121.7(9) . . ?
C18 C32 H32 119.2 . . ?
C29 C32 H32 119.2 . . ?
C27 C33 C26 114.5(8) . . ?
C27 C33 H33A 108.6 . . ?
C26 C33 H33A 108.6 . . ?
C27 C33 H33B 108.6 . . ?
C26 C33 H33B 108.6 . . ?
H33A C33 H33B 107.6 . . ?
C38 C34 C22 119.1(9) . . ?
C38 C34 H34 120.5 . . ?
C22 C34 H34 120.5 . . ?
C20 C35 C38 120.3(9) . . ?
C20 C35 H35 119.8 . . ?
C38 C35 H35 119.8 . . ?
C23 C36 C31 122.3(9) . . ?
C23 C36 H36 118.8 . . ?
C31 C36 H36 118.8 . . ?
C41 C37 C29 119.7(10) . . ?
C41 C37 H37 120.1 . . ?
C29 C37 H37 120.1 . . ?
C34 C38 C35 121.9(9) . . ?
C34 C38 H38 119.0 . . ?
C35 C38 H38 119.0 . . ?
C42 C39 C27 111.8(8) . . ?
C42 C39 H39A 109.2 . . ?
C27 C39 H39A 109.2 . . ?
C42 C39 H39B 109.2 . . ?
C27 C39 H39B 109.2 . . ?
H39A C39 H39B 107.9 . . ?
C17 C40 C42 112.9(7) . . ?
C17 C40 H40A 109.0 . . ?
C42 C40 H40A 109.0 . . ?
C17 C40 H40B 109.0 . . ?
C42 C40 H40B 109.0 . . ?
H40A C40 H40B 107.8 . . ?
C28 C41 C37 121.2(9) . . ?
C28 C41 H41 119.4 . . ?
C37 C41 H41 119.4 . . ?
C40 C42 C39 111.8(7) . . ?
C40 C42 H42A 109.2 . . ?
C39 C42 H42A 109.2 . . ?
C40 C42 H42B 109.2 . . ?
C39 C42 H42B 109.2 . . ?
H42A C42 H42B 107.9 . . ?
C14 C43 C12 115.3(8) . . ?
C14 C43 H43A 108.5 . . ?
C12 C43 H43A 108.5 . . ?
C14 C43 H43B 108.5 . . ?
C12 C43 H43B 108.5 . . ?
H43A C43 H43B 107.5 . . ?

loop_
_geom_bond_atom_site_label_1
_geom_bond_atom_site_label_2
_geom_bond_distance
_geom_bond_site_symmetry_2
_geom_bond_publ_flag
PT1 O1 1.959(7) . ?
PT1 O2 1.960(6) . ?
PT1 N8 2.020(8) . ?
PT1 N4 2.022(7) . ?
O1 C18 1.333(11) . ?
O2 C7 1.370(11) . ?
N4 C9 1.285(11) . ?
N4 C17 1.492(9) . ?
N8 C6 1.281(11) . ?
N8 C19 1.491(11) . ?
C5 C11 1.400(12) . ?
C5 C13 1.403(12) . ?
C5 H5 0.9500 . ?
C6 C23 1.441(12) . ?
C6 H6 0.9500 . ?
C7 C15 1.386(11) . ?
C7 C11 1.433(12) . ?
C9 C11 1.442(11) . ?
C9 H9 0.9500 . ?
C10 C25 1.517(13) . ?
C10 C16 1.533(13) . ?
C10 H10A 0.9900 . ?
C10 H10B 0.9900 . ?
C12 C19 1.534(13) . ?
C12 C43 1.547(13) . ?
C12 H12A 0.9900 . ?
C12 H12B 0.9900 . ?
C13 C22 1.424(13) . ?
C13 C20 1.426(13) . ?
C14 C43 1.505(13) . ?
C14 C16 1.536(13) . ?
C14 H14A 0.9900 . ?
C14 H14B 0.9900 . ?
C15 C22 1.413(12) . ?
C15 H15 0.9500 . ?
C16 H16A 0.9900 . ?
C16 H16B 0.9900 . ?
C17 C40 1.526(13) . ?
C17 H17A 0.9900 . ?
C17 H17B 0.9900 . ?
C18 C32 1.398(12) . ?
C18 C23 1.423(13) . ?
C19 H19A 0.9900 . ?
C19 H19B 0.9900 . ?
C20 C35 1.357(14) . ?
C20 H20 0.9500 . ?
C21 C25 1.543(14) . ?
C21 C24 1.535(13) . ?
C21 H21A 0.9900 . ?
C21 H21B 0.9900 . ?
C22 C34 1.429(13) . ?
C23 C36 1.395(13) . ?
C24 C26 1.515(14) . ?
C24 H24A 0.9900 . ?
C24 H24B 0.9900 . ?
C25 H25A 0.9900 . ?
C25 H25B 0.9900 . ?
C26 C33 1.528(15) . ?
C26 H26A 0.9900 . ?
C26 H26B 0.9900 . ?
C27 C33 1.514(15) . ?
C27 C39 1.545(14) . ?
C27 H27A 0.9900 . ?
C27 H27B 0.9900 . ?
C28 C30 1.353(13) . ?
C28 C41 1.379(16) . ?
C28 H28 0.9500 . ?
C29 C32 1.413(13) . ?
C29 C31 1.421(14) . ?
C29 C37 1.431(13) . ?
C30 C31 1.419(13) . ?
C30 H30 0.9500 . ?
C31 C36 1.402(13) . ?
C32 H32 0.9500 . ?
C33 H33A 0.9900 . ?
C33 H33B 0.9900 . ?
C34 C38 1.378(13) . ?
C34 H34 0.9500 . ?
C35 C38 1.398(14) . ?
C35 H35 0.9500 . ?
C36 H36 0.9500 . ?
C37 C41 1.376(15) . ?
C37 H37 0.9500 . ?
C38 H38 0.9500 . ?
C39 C42 1.523(14) . ?
C39 H39A 0.9900 . ?
C39 H39B 0.9900 . ?
C40 C42 1.514(11) . ?
C40 H40A 0.9900 . ?
C40 H40B 0.9900 . ?
C41 H41 0.9500 . ?
C42 H42A 0.9900 . ?
C42 H42B 0.9900 . ?
C43 H43A 0.9900 . ?
C43 H43B 0.9900 . ?

loop_
_geom_torsion_atom_site_label_1
_geom_torsion_atom_site_label_2
_geom_torsion_atom_site_label_3
_geom_torsion_atom_site_label_4
_geom_torsion
_geom_torsion_site_symmetry_1
_geom_torsion_site_symmetry_2
_geom_torsion_site_symmetry_3
_geom_torsion_site_symmetry_4
_geom_torsion_publ_flag
C19 N8 C6 C23 174.4(9) . . . . ?
PT1 N8 C6 C23 -2.9(13) . . . . ?
PT1 O2 C7 C15 -161.4(7) . . . . ?
PT1 O2 C7 C11 21.5(13) . . . . ?
C17 N4 C9 C11 -178.3(9) . . . . ?
PT1 N4 C9 C11 4.0(14) . . . . ?
C13 C5 C11 C9 -175.6(9) . . . . ?
C13 C5 C11 C7 2.8(14) . . . . ?
N4 C9 C11 C5 173.3(9) . . . . ?
N4 C9 C11 C7 -5.0(16) . . . . ?
O2 C7 C11 C5 172.9(9) . . . . ?
C15 C7 C11 C5 -4.1(14) . . . . ?
O2 C7 C11 C9 -8.8(15) . . . . ?
C15 C7 C11 C9 174.1(9) . . . . ?
C11 C5 C13 C22 0.4(14) . . . . ?
C11 C5 C13 C20 179.9(9) . . . . ?
O2 C7 C15 C22 -174.7(8) . . . . ?
C11 C7 C15 C22 2.5(14) . . . . ?
C25 C10 C16 C14 159.4(8) . . . . ?
C43 C14 C16 C10 178.9(8) . . . . ?
C9 N4 C17 C40 -106.4(9) . . . . ?
PT1 N4 C17 C40 71.4(9) . . . . ?
PT1 O1 C18 C32 -173.5(6) . . . . ?
PT1 O1 C18 C23 5.8(13) . . . . ?
C6 N8 C19 C12 -91.6(9) . . . . ?
PT1 N8 C19 C12 85.7(8) . . . . ?
C43 C12 C19 N8 66.6(10) . . . . ?
C5 C13 C20 C35 -179.8(9) . . . . ?
C22 C13 C20 C35 -0.3(14) . . . . ?
C7 C15 C22 C13 0.7(13) . . . . ?
C7 C15 C22 C34 -179.7(9) . . . . ?
C5 C13 C22 C15 -2.1(13) . . . . ?
C20 C13 C22 C15 178.3(9) . . . . ?
C5 C13 C22 C34 178.2(8) . . . . ?
C20 C13 C22 C34 -1.3(13) . . . . ?
O1 C18 C23 C36 178.4(8) . . . . ?
C32 C18 C23 C36 -2.3(13) . . . . ?
O1 C18 C23 C6 -0.4(14) . . . . ?
C32 C18 C23 C6 178.9(9) . . . . ?
N8 C6 C23 C36 -179.8(9) . . . . ?
N8 C6 C23 C18 -1.0(15) . . . . ?
C25 C21 C24 C26 59.6(11) . . . . ?
C16 C10 C25 C21 174.5(8) . . . . ?
C24 C21 C25 C10 48.4(12) . . . . ?
C21 C24 C26 C33 -176.3(8) . . . . ?
C41 C28 C30 C31 -0.2(17) . . . . ?
C28 C30 C31 C36 -178.8(10) . . . . ?
C28 C30 C31 C29 1.4(16) . . . . ?
C32 C29 C31 C36 -1.6(13) . . . . ?
C37 C29 C31 C36 178.5(9) . . . . ?
C32 C29 C31 C30 178.2(9) . . . . ?
C37 C29 C31 C30 -1.7(14) . . . . ?
O1 C18 C32 C29 -178.5(8) . . . . ?
C23 C18 C32 C29 2.2(14) . . . . ?
C31 C29 C32 C18 -0.2(14) . . . . ?
C37 C29 C32 C18 179.6(9) . . . . ?
C39 C27 C33 C26 171.1(9) . . . . ?
C24 C26 C33 C27 63.2(12) . . . . ?
C15 C22 C34 C38 -178.1(9) . . . . ?
C13 C22 C34 C38 1.6(13) . . . . ?
C13 C20 C35 C38 1.7(15) . . . . ?
C18 C23 C36 C31 0.5(14) . . . . ?
C6 C23 C36 C31 179.4(9) . . . . ?
C30 C31 C36 C23 -178.3(10) . . . . ?
C29 C31 C36 C23 1.5(14) . . . . ?
C32 C29 C37 C41 -179.0(10) . . . . ?
C31 C29 C37 C41 0.9(14) . . . . ?
C22 C34 C38 C35 -0.2(14) . . . . ?
C20 C35 C38 C34 -1.4(15) . . . . ?
C33 C27 C39 C42 -85.0(11) . . . . ?
N4 C17 C40 C42 -161.0(7) . . . . ?
C30 C28 C41 C37 -0.7(17) . . . . ?
C29 C37 C41 C28 0.3(16) . . . . ?
C17 C40 C42 C39 174.7(8) . . . . ?
C27 C39 C42 C40 -79.6(10) . . . . ?
C16 C14 C43 C12 153.4(8) . . . . ?
C19 C12 C43 C14 -93.8(10) . . . . ?
